data_4001783
loop_
_publ_author_name
'Kaib, Thomas'
'Bron, Philipp'
'Haddadpour, Sima'
'Mayrhofer, Leonhard'
'Pastewka, Lars'
'J\"arvi, Tommi T.'
'Moseler, Michael'
'Roling, Bernhard'
'Dehnen, Stefanie'

_publ_section_title
;
 Lithium Chalcogenidotetrelates: LiChT---Synthesis and Characterization of
 New Li+Ion Conducting Li/Sn/Se Compounds
;
_journal_issue 15
_journal_name_full 'Chemistry of Materials'
_journal_page_first 2961
_journal_paper_doi 10.1021/cm400541n
_journal_volume 25
_journal_year 2013
_chemical_formula_sum 'Li4 O13 Se4 Sn'
_chemical_formula_weight 670.31
_chemical_name_systematic
;
 ?
;
_space_group_IT_number 19
_symmetry_space_group_name_Hall 'P 2ac 2ab'
_symmetry_space_group_name_H-M 'P 21 21 21'
_atom_sites_solution_primary direct
_atom_sites_solution_secondary difmap
_audit_conform_dict_location ftp://ftp.iucr.org/pub/cif_core.dic
_audit_conform_dict_name cif_core.dic
_audit_conform_dict_version 2.4
_audit_creation_date 2010-11-22T15:35:07-00:00
_audit_creation_method 'WinGX routine CIF_UPDATE'
_cell_angle_alpha 90
_cell_angle_beta 90
_cell_angle_gamma 90
_cell_formula_units_Z 4
_cell_length_a 12.840(3)
_cell_length_b 12.930(3)
_cell_length_c 13.274(3)
_cell_measurement_temperature 173(2)
_cell_volume 2203.8(9)
_computing_structure_refinement 'SHELXL-97 (Sheldrick, 2008)'
_diffrn_ambient_temperature 173(2)
_diffrn_measured_fraction_theta_full 0.986
_diffrn_measured_fraction_theta_max 0.986
_diffrn_radiation_monochromator graphite
_diffrn_radiation_type MoK\a
_diffrn_radiation_wavelength 0.71073
_diffrn_reflns_av_R_equivalents 0.1287
_diffrn_reflns_av_unetI/netI 0.0916
_diffrn_reflns_limit_h_max 16
_diffrn_reflns_limit_h_min -16
_diffrn_reflns_limit_k_max 16
_diffrn_reflns_limit_k_min -16
_diffrn_reflns_limit_l_max 16
_diffrn_reflns_limit_l_min -15
_diffrn_reflns_number 16602
_diffrn_reflns_theta_full 26.75
_diffrn_reflns_theta_max 26.75
_diffrn_reflns_theta_min 4.68
_exptl_absorpt_coefficient_mu 7.801
_exptl_absorpt_correction_type none
_exptl_crystal_colour 'light yellow'
_exptl_crystal_density_diffrn 2.02
_exptl_crystal_density_method 'not measured'
_exptl_crystal_description block
_exptl_crystal_F_000 1208
_exptl_crystal_size_max 0.35
_exptl_crystal_size_mid 0.32
_exptl_crystal_size_min 0.31
_refine_diff_density_max 3.86
_refine_diff_density_min -1.572
_refine_diff_density_rms 0.294
_refine_ls_abs_structure_details 'Flack H D (1983), Acta Cryst. A39, 876-881'
_refine_ls_abs_structure_Flack 0.021(14)
_refine_ls_extinction_method none
_refine_ls_goodness_of_fit_ref 1.331
_refine_ls_matrix_type full
_refine_ls_number_parameters 200
_refine_ls_number_reflns 4647
_refine_ls_number_restraints 0
_refine_ls_restrained_S_all 1.331
_refine_ls_R_factor_all 0.0593
_refine_ls_R_factor_gt 0.054
_refine_ls_shift/su_max 0.003
_refine_ls_shift/su_mean 0.001
_refine_ls_structure_factor_coef Fsqd
_refine_ls_weighting_details 'calc w=1/[\s^2^(Fo^2^)+(0.0100P)^2^+0.0000P] where P=(Fo^2^+2Fc^2^)/3'
_refine_ls_weighting_scheme calc
_refine_ls_wR_factor_gt 0.0882
_refine_ls_wR_factor_ref 0.0893
_reflns_number_gt 4224
_reflns_number_total 4647
_reflns_threshold_expression >2\s(I)
_cod_data_source_file cm400541n_si_004.cif
_cod_data_source_block 3
_cod_database_code 4001783

loop_
_symmetry_equiv_pos_as_xyz
'x, y, z'
'-x+1/2, -y, z+1/2'
'x+1/2, -y+1/2, -z'
'-x, y+1/2, -z+1/2'

loop_
_atom_site_label
_atom_site_type_symbol
_atom_site_fract_x
_atom_site_fract_y
_atom_site_fract_z
_atom_site_U_iso_or_equiv
_atom_site_adp_type
_atom_site_occupancy
_atom_site_symmetry_multiplicity
_atom_site_calc_flag
Sn1 Sn 0.74421(4) 0.24392(4) 0.25848(4) 0.01226(12) Uani 1 1 d
Se1 Se 0.85301(5) 0.35951(6) 0.14534(6) 0.01506(16) Uani 1 1 d
Se2 Se 0.62239(6) 0.14868(6) 0.14479(6) 0.01532(16) Uani 1 1 d
Se3 Se 0.65080(6) 0.35574(6) 0.38392(5) 0.01467(16) Uani 1 1 d
Se4 Se 0.86056(6) 0.12150(6) 0.35261(6) 0.01553(17) Uani 1 1 d
O1 O 0.3860(4) 0.2063(4) 0.2167(4) 0.0180(11) Uani 1 1 d
O2 O 0.2135(4) 0.3843(5) 0.2044(4) 0.0190(12) Uani 1 1 d
O3 O 0.2098(4) 0.2086(4) 0.3838(4) 0.0180(11) Uani 1 1 d
O4 O 0.4402(4) 0.2294(5) 0.4550(4) 0.0220(13) Uani 1 1 d
O5 O 0.4611(4) 0.4399(4) 0.2407(4) 0.0177(11) Uani 1 1 d
O6 O 0.2351(5) 0.4453(5) 0.4341(4) 0.0253(14) Uani 1 1 d
O7 O 0.3634(4) 0.0169(4) 0.3627(4) 0.0200(11) Uani 1 1 d
O8 O 0.3731(5) 0.3501(5) 0.0286(4) 0.0246(12) Uani 1 1 d
O9 O 0.0180(4) 0.3465(5) 0.3383(5) 0.0226(12) Uani 1 1 d
O19 O 0.0917(4) 0.0874(4) 0.2585(4) 0.0181(11) Uani 1 1 d
O20 O 0.2652(4) 0.0920(4) 0.0870(4) 0.0171(11) Uani 1 1 d
O21 O 0.0881(4) 0.2609(5) 0.0836(4) 0.0175(11) Uani 1 1 d
O22 O 0.0315(5) 0.0197(5) 0.0431(5) 0.0255(13) Uani 1 1 d
Li1 Li 0.3528(11) 0.1670(10) 0.3569(11) 0.020(3) Uani 1 1 d
Li2 Li 0.3620(11) 0.3519(12) 0.1721(9) 0.021(3) Uani 1 1 d
Li3 Li 0.1715(10) 0.3514(12) 0.3443(11) 0.020(3) Uani 1 1 d
Li7 Li 0.1169(10) 0.1150(10) 0.1165(9) 0.012(2) Uani 1 1 d

loop_
_atom_site_aniso_label
_atom_site_aniso_U_11
_atom_site_aniso_U_22
_atom_site_aniso_U_33
_atom_site_aniso_U_23
_atom_site_aniso_U_13
_atom_site_aniso_U_12
Sn1 0.0142(2) 0.0118(3) 0.0108(2) -0.0001(2) 0.0000(2) -0.0001(2)
Se1 0.0168(3) 0.0143(4) 0.0141(3) 0.0006(3) 0.0005(3) -0.0007(3)
Se2 0.0181(3) 0.0140(3) 0.0139(3) -0.0008(3) -0.0021(3) -0.0003(3)
Se3 0.0173(3) 0.0143(4) 0.0124(3) -0.0011(3) -0.0004(3) 0.0006(3)
Se4 0.0184(4) 0.0145(4) 0.0137(3) 0.0007(3) -0.0003(3) 0.0026(3)
O1 0.024(3) 0.014(3) 0.016(2) 0.000(2) 0.002(2) 0.002(2)
O2 0.023(3) 0.017(3) 0.016(2) 0.006(2) -0.001(2) 0.004(2)
O3 0.020(3) 0.013(3) 0.022(3) 0.001(2) -0.003(2) 0.002(2)
O4 0.021(3) 0.026(3) 0.019(2) -0.002(3) -0.001(2) -0.008(2)
O5 0.024(3) 0.015(3) 0.014(2) 0.002(2) -0.004(2) -0.001(2)
O6 0.034(3) 0.019(3) 0.023(3) 0.002(2) -0.008(3) -0.005(3)
O7 0.024(3) 0.017(3) 0.019(3) 0.001(2) 0.003(3) 0.002(2)
O8 0.032(3) 0.023(3) 0.019(2) 0.001(3) 0.005(3) -0.006(3)
O9 0.017(2) 0.024(3) 0.027(3) 0.002(3) 0.002(2) -0.001(2)
O19 0.027(3) 0.010(3) 0.017(3) 0.003(2) -0.002(2) -0.002(2)
O20 0.018(3) 0.014(3) 0.019(2) 0.001(2) -0.001(2) 0.004(2)
O21 0.018(2) 0.020(3) 0.015(2) 0.002(2) -0.002(2) 0.001(2)
O22 0.023(3) 0.032(4) 0.022(3) -0.001(3) -0.005(3) -0.002(3)
Li1 0.025(6) 0.012(7) 0.022(6) 0.009(5) 0.006(7) -0.004(5)
Li2 0.025(7) 0.017(6) 0.020(6) -0.005(6) 0.003(6) 0.000(6)
Li3 0.023(6) 0.015(6) 0.020(5) 0.013(6) -0.002(6) -0.005(5)
Li7 0.025(6) 0.004(5) 0.008(5) -0.001(4) -0.003(5) -0.005(5)

loop_
_atom_type_symbol
_atom_type_description
_atom_type_scat_dispersion_real
_atom_type_scat_dispersion_imag
_atom_type_scat_source
Li Li -0.0003 0.0001 'International Tables Vol C Tables 4.2.6.8 and 6.1.1.4'
O O 0.0106 0.006 'International Tables Vol C Tables 4.2.6.8 and 6.1.1.4'
Se Se -0.0929 2.2259 'International Tables Vol C Tables 4.2.6.8 and 6.1.1.4'
Sn Sn -0.6537 1.4246 'International Tables Vol C Tables 4.2.6.8 and 6.1.1.4'

loop_
_geom_angle_atom_site_label_1
_geom_angle_atom_site_label_2
_geom_angle_atom_site_label_3
_geom_angle
Se2 Sn1 Se4 111.26(4)
Se2 Sn1 Se3 112.67(4)
Se4 Sn1 Se3 108.51(4)
Se2 Sn1 Se1 106.11(4)
Se4 Sn1 Se1 109.78(4)
Se3 Sn1 Se1 108.44(4)

loop_
_geom_bond_atom_site_label_1
_geom_bond_atom_site_label_2
_geom_bond_distance
Sn1 Se2 2.4980(10)
Sn1 Se4 2.5097(10)
Sn1 Se3 2.5103(10)
Sn1 Se1 2.5380(10)
